data_1564890
loop_
_publ_author_name
'Ma, KeYuan'
'Lef\`evre, Robin'
'Li, Qingtian'
'Lago, Jorge'
'Blacque, Olivier'
'Yang, Wanli'
'von Rohr, Fabian O.'

_publ_section_title
;
 Synthetic control over polymorph formation in the d-band semiconductor
 system FeS2
;
_journal_name_full 'Chemical Science'
_journal_paper_doi 10.1039/D1SC03026D
_journal_year 2021
_chemical_formula_moiety '0.25(Fe4 S8)'
_chemical_formula_sum 'Fe S2'
_chemical_formula_weight 119.97
_chemical_name_systematic Pyrite
_space_group_crystal_system cubic
_space_group_IT_number 205
_space_group_name_Hall '-P 2ac 2ab 3'
_space_group_name_H-M_alt 'P a -3'
_atom_sites_solution_primary heavy
_audit_creation_date 2019-11-05
_audit_creation_method
;
Olex2 1.2
(compiled 2018.05.29 svn.r3508 for OlexSys, GUI svn.r5506)
;
_audit_update_record
;
2021-02-24 deposited with the CCDC.	2021-09-20 downloaded from the CCDC.
;
_cell_angle_alpha 90
_cell_angle_beta 90
_cell_angle_gamma 90
_cell_formula_units_Z 4
_cell_length_a 5.41027(15)
_cell_length_b 5.41027(15)
_cell_length_c 5.41027(15)
_cell_measurement_reflns_used 371
_cell_measurement_temperature 160(1)
_cell_measurement_theta_max 74.9570
_cell_measurement_theta_min 14.2510
_cell_volume 158.364(8)
_computing_cell_refinement 'CrysAlisPro 1.171.40.53 (Rigaku OD, 2019)'
_computing_data_collection 'CrysAlisPro 1.171.40.53 (Rigaku OD, 2019)'
_computing_data_reduction 'CrysAlisPro 1.171.40.53 (Rigaku OD, 2019)'
_computing_molecular_graphics 'Olex2 (Dolomanov et al., 2009)'
_computing_publication_material 'Olex2 (Dolomanov et al., 2009)'
_computing_structure_refinement 'ShelXL (Sheldrick, 2015)'
_computing_structure_solution 'ShelXS (Sheldrick, 2008)'
_diffrn_ambient_environment N~2~
_diffrn_ambient_temperature 160(1)
_diffrn_detector 'CCD plate'
_diffrn_detector_area_resol_mean 5.8140
_diffrn_detector_type 'Pilatus 200K'
_diffrn_measured_fraction_theta_full 1.000
_diffrn_measured_fraction_theta_max 1.000
_diffrn_measurement_details
;
List of Runs (angles in degrees, time in seconds):

  # Type    Start    End  Width  t~exp~   \w     \q     \k     \f   Frames
#--------------------------------------------------------------------------
  1  \w   -130.00 -78.00   0.50    0.75    --  -54.56-109.00 175.00  104
  2  \w   -131.00 -35.00   0.50    0.75    --  -86.25 178.00-150.00  192
  3  \w     99.00 178.00   0.50    0.75    --  107.75  30.00 -30.00  158
  4  \w     37.00  71.00   0.50    0.75    --  107.75 -61.00 -60.00   68
  5  \w   -129.00 -75.00   0.50    0.75    --  -54.56 -87.00 -99.00  108
  6  \w   -131.00 -45.00   0.50    0.75    --  -54.56 -38.00  30.00  172
  7  \w     35.00 105.00   0.50    0.75    --  107.75 -77.00  60.00  140
  8  \w     37.00  62.00   0.50    0.75    --  107.75 -61.00-180.00   50
;
_diffrn_measurement_device 'four-circle diffractometer'
_diffrn_measurement_device_type 'XtaLAB Synergy, Dualflex, Pilatus 200K'
_diffrn_measurement_method '\w scans'
_diffrn_orient_matrix_type 'CrysAlisPro convention (1999,Acta A55,543-557)'
_diffrn_orient_matrix_UB_11 0.2047215000
_diffrn_orient_matrix_UB_12 -0.0480733000
_diffrn_orient_matrix_UB_13 -0.1919199000
_diffrn_orient_matrix_UB_21 0.1880919000
_diffrn_orient_matrix_UB_22 0.1329225000
_diffrn_orient_matrix_UB_23 0.1674201000
_diffrn_orient_matrix_UB_31 0.0616074000
_diffrn_orient_matrix_UB_32 -0.2472162000
_diffrn_orient_matrix_UB_33 0.1272811000
_diffrn_radiation_monochromator mirror
_diffrn_radiation_probe x-ray
_diffrn_radiation_type CuK\a
_diffrn_radiation_wavelength 1.54184
_diffrn_reflns_av_R_equivalents 0.0374
_diffrn_reflns_av_unetI/netI 0.0170
_diffrn_reflns_Laue_measured_fraction_full 1.000
_diffrn_reflns_Laue_measured_fraction_max 1.000
_diffrn_reflns_limit_h_max 6
_diffrn_reflns_limit_h_min -5
_diffrn_reflns_limit_k_max 5
_diffrn_reflns_limit_k_min -6
_diffrn_reflns_limit_l_max 6
_diffrn_reflns_limit_l_min -6
_diffrn_reflns_number 509
_diffrn_reflns_point_group_measured_fraction_full 1.000
_diffrn_reflns_point_group_measured_fraction_max 1.000
_diffrn_reflns_theta_full 67.684
_diffrn_reflns_theta_max 72.914
_diffrn_reflns_theta_min 14.288
_diffrn_source 'micro-focus sealed X-ray tube'
_diffrn_source_type 'PhotonJet (Cu) X-ray Source'
_exptl_absorpt_coefficient_mu 95.830
_exptl_absorpt_correction_T_max 0.290
_exptl_absorpt_correction_T_min 0.103
_exptl_absorpt_correction_type analytical
_exptl_absorpt_process_details
;
CrysAlisPro 1.171.40.53 (Rigaku Oxford Diffraction, 2019)
Analytical numeric absorption correction using a multifaceted crystal
model based on expressions derived by R.C. Clark & J.S. Reid.
(Clark, R. C. & Reid, J. S. (1995). Acta Cryst. A51, 887-897)
Empirical absorption correction using spherical harmonics,
 implemented in SCALE3 ABSPACK scaling algorithm.
;
_exptl_crystal_colour black
_exptl_crystal_density_diffrn 5.032
_exptl_crystal_description irregular
_exptl_crystal_F_000 232
_exptl_crystal_size_max 0.05
_exptl_crystal_size_mid 0.04
_exptl_crystal_size_min 0.02
_refine_diff_density_max 0.387
_refine_diff_density_min -0.339
_refine_diff_density_rms 0.099
_refine_ls_extinction_coef 0.024(3)
_refine_ls_extinction_expression Fc^*^=kFc[1+0.001xFc^2^\l^3^/sin(2\q)]^-1/4^
_refine_ls_extinction_method 'SHELXL-2018/3 (Sheldrick 2018)'
_refine_ls_goodness_of_fit_ref 1.320
_refine_ls_hydrogen_treatment undef
_refine_ls_matrix_type full
_refine_ls_number_parameters 7
_refine_ls_number_reflns 57
_refine_ls_number_restraints 0
_refine_ls_restrained_S_all 1.320
_refine_ls_R_factor_all 0.0183
_refine_ls_R_factor_gt 0.0183
_refine_ls_shift/su_max 0.000
_refine_ls_shift/su_mean 0.000
_refine_ls_structure_factor_coef Fsqd
_refine_ls_weighting_details 'w=1/[\s^2^(Fo^2^)+(0.0160P)^2^+0.4779P] where P=(Fo^2^+2Fc^2^)/3'
_refine_ls_weighting_scheme calc
_refine_ls_wR_factor_gt 0.0444
_refine_ls_wR_factor_ref 0.0444
_reflns_Friedel_coverage 0.000
_reflns_number_gt 57
_reflns_number_total 57
_reflns_threshold_expression 'I > 2\s(I)'
_cod_data_source_file d1sc03026d2.cif
_cod_data_source_block kema2910
_cod_original_cell_volume 158.364(13)
_cod_database_code 1564890
_shelx_shelxl_version_number 2018/3
_shelx_space_group_comment
;
The symmetry employed for this shelxl refinement is uniquely defined
by the following loop, which should always be used as a source of
symmetry information in preference to the above space-group names.
They are only intended as comments.
;
_shelx_estimated_absorpt_t_max 0.250
_shelx_estimated_absorpt_t_min 0.087
_olex2_refinement_description
;
;

loop_
_space_group_symop_operation_xyz
'x, y, z'
'z, x, y'
'y, z, x'
'-y+1/2, -z, x+1/2'
'z+1/2, -x+1/2, -y'
'-y, z+1/2, -x+1/2'
'-z+1/2, -x, y+1/2'
'-z, x+1/2, -y+1/2'
'y+1/2, -z+1/2, -x'
'-x+1/2, -y, z+1/2'
'x+1/2, -y+1/2, -z'
'-x, y+1/2, -z+1/2'
'-x, -y, -z'
'-z, -x, -y'
'-y, -z, -x'
'y-1/2, z, -x-1/2'
'-z-1/2, x-1/2, y'
'y, -z-1/2, x-1/2'
'z-1/2, x, -y-1/2'
'z, -x-1/2, y-1/2'
'-y-1/2, z-1/2, x'
'x-1/2, y, -z-1/2'
'-x-1/2, y-1/2, z'
'x, -y-1/2, z-1/2'

loop_
_atom_site_label
_atom_site_type_symbol
_atom_site_fract_x
_atom_site_fract_y
_atom_site_fract_z
_atom_site_U_iso_or_equiv
_atom_site_adp_type
_atom_site_occupancy
_atom_site_site_symmetry_order
_atom_site_calc_flag
_atom_site_refinement_flags_posn
_atom_site_refinement_flags_adp
_atom_site_refinement_flags_occupancy
_atom_site_disorder_assembly
_atom_site_disorder_group
Fe1 Fe 0.000000 0.000000 0.500000 0.0036(5) Uani 1 6 d S T P . .
S1 S 0.11520(12) 0.38480(12) 0.61520(12) 0.0048(5) Uani 1 3 d S T P . .

loop_
_atom_site_aniso_label
_atom_site_aniso_U_11
_atom_site_aniso_U_22
_atom_site_aniso_U_33
_atom_site_aniso_U_23
_atom_site_aniso_U_13
_atom_site_aniso_U_12
Fe1 0.0036(5) 0.0036(5) 0.0036(5) 0.0001(2) -0.0001(2) -0.0001(2)
S1 0.0048(5) 0.0048(5) 0.0048(5) 0.0002(2) -0.0002(2) 0.0002(2)

loop_
_atom_type_symbol
_atom_type_description
_atom_type_scat_dispersion_real
_atom_type_scat_dispersion_imag
_atom_type_scat_source
Fe Fe -1.1336 3.1974 'International Tables Vol C Tables 4.2.6.8 and 6.1.1.4'
S S 0.3331 0.5567 'International Tables Vol C Tables 4.2.6.8 and 6.1.1.4'

loop_
_exptl_crystal_face_index_h
_exptl_crystal_face_index_k
_exptl_crystal_face_index_l
_exptl_crystal_face_perp_dist
2 1 2 0.0085
-2 -1 -2 0.0125
2 0 -3 0.0138
-2 3 1 0.0195
1 -3 1 0.0175
2 3 1 0.0170
-3 1 1 0.0102
-1 3 -2 0.0238

loop_
_geom_angle_atom_site_label_1
_geom_angle_atom_site_label_2
_geom_angle_atom_site_label_3
_geom_angle
_geom_angle_site_symmetry_1
_geom_angle_site_symmetry_3
_geom_angle_publ_flag
S1 Fe1 S1 94.359(10) 13_556 14_656 ?
S1 Fe1 S1 180.0 19_556 7 ?
S1 Fe1 S1 85.641(10) 13_556 7 ?
S1 Fe1 S1 94.359(10) 2_455 7 ?
S1 Fe1 S1 85.641(10) 2_455 19_556 ?
S1 Fe1 S1 85.641(10) 19_556 . ?
S1 Fe1 S1 94.359(10) 13_556 19_556 ?
S1 Fe1 S1 85.641(10) 13_556 2_455 ?
S1 Fe1 S1 94.359(10) 14_656 19_556 ?
S1 Fe1 S1 85.642(10) 14_656 . ?
S1 Fe1 S1 94.359(10) 7 . ?
S1 Fe1 S1 180.00(3) 14_656 2_455 ?
S1 Fe1 S1 180.0 13_556 . ?
S1 Fe1 S1 85.641(10) 14_656 7 ?
S1 Fe1 S1 94.358(10) 2_455 . ?
Fe1 S1 Fe1 115.58(2) 4_565 3_556 ?
Fe1 S1 Fe1 115.58(2) . 3_556 ?
Fe1 S1 Fe1 115.58(2) . 4_565 ?
S1 S1 Fe1 102.32(3) 13_566 3_556 ?
S1 S1 Fe1 102.32(3) 13_566 4_565 ?
S1 S1 Fe1 102.32(3) 13_566 . ?

loop_
_geom_bond_atom_site_label_1
_geom_bond_atom_site_label_2
_geom_bond_distance
_geom_bond_site_symmetry_2
_geom_bond_publ_flag
Fe1 S1 2.2608(3) 13_556 ?
Fe1 S1 2.2608(3) 19_556 ?
Fe1 S1 2.2608(3) 2_455 ?
Fe1 S1 2.2608(3) . ?
Fe1 S1 2.2608(3) 7 ?
Fe1 S1 2.2608(3) 14_656 ?
S1 S1 2.159(2) 13_566 ?
